data_2200226
loop_
_publ_author_name
'Camiolo, Salvatore'
'Coles, Simon J.'
'Gale, Philip A.'
'Hursthouse, Michael B.'
'Paver, Michael A.'

_publ_section_title
;
 <i>meso</i>-Octacyclopropylcalix[4]pyrrole ethanol solvate
;
_journal_issue 3
_journal_name_full 'Acta Crystallographica Section E'
_journal_page_first o258
_journal_page_last o260
_journal_paper_doi 10.1107/S1600536801002719
_journal_volume 57
_journal_year 2001
_chemical_formula_iupac 'C44 H52 N4, C2 H6 O'
_chemical_formula_moiety 'C46 H58 N4 O'
_chemical_formula_sum 'C46 H58 N4 O'
_chemical_formula_weight 682.96
_space_group_IT_number 15
_symmetry_cell_setting monoclinic
_symmetry_space_group_name_Hall '-C 2yc'
_symmetry_space_group_name_H-M 'C 1 2/c 1'
_audit_creation_method 'WinGX routine CIF_UPDATE'
_cell_angle_alpha 90
_cell_angle_beta 114.31(3)
_cell_angle_gamma 90
_cell_formula_units_Z 4
_cell_length_a 23.908(5)
_cell_length_b 7.6861(15)
_cell_length_c 22.947(5)
_cell_measurement_reflns_used 26741
_cell_measurement_temperature 150(2)
_cell_measurement_theta_max 26.37
_cell_measurement_theta_min 3.1
_cell_volume 3842.8(17)
_computing_cell_refinement 'DENZO (Otwinowski & Minor, 1997) and COLLECT (Hooft, 1998)'
_computing_data_reduction 'DENZO, COLLECT'
_computing_molecular_graphics 'CAMERON (Watkin et al., 1993) and PLATON (Spek, 1990)'
_computing_structure_refinement 'SHELXL97 (Sheldrick, 1997)'
_computing_structure_solution 'SHELXS97 (Sheldrick, 1997)'
_diffrn_measured_fraction_theta_full .998
_diffrn_measured_fraction_theta_max .998
_diffrn_measurement_device_type 'Nonius KappaCCD area-detector'
_diffrn_measurement_method '\f and \w scans to fill Ewald sphere'
_diffrn_radiation_type MoK\a
_diffrn_radiation_wavelength .71073
_diffrn_reflns_av_R_equivalents .0842
_diffrn_reflns_limit_h_max 28
_diffrn_reflns_limit_h_min -28
_diffrn_reflns_limit_k_max 9
_diffrn_reflns_limit_k_min -9
_diffrn_reflns_limit_l_max 26
_diffrn_reflns_limit_l_min -27
_diffrn_reflns_number 25105
_diffrn_reflns_theta_full 25.25
_diffrn_reflns_theta_max 25.25
_diffrn_reflns_theta_min 3.1
_exptl_absorpt_coefficient_mu .07
_exptl_absorpt_correction_T_max .997
_exptl_absorpt_correction_T_min .984
_exptl_absorpt_correction_type multi-scan
_exptl_absorpt_process_details '(SORTAV; Blessing, 1997)'
_exptl_crystal_colour colourless
_exptl_crystal_density_diffrn 1.180
_exptl_crystal_density_method 'not measured'
_exptl_crystal_description plate
_exptl_crystal_F_000 1472
_exptl_crystal_size_max .22
_exptl_crystal_size_mid .15
_exptl_crystal_size_min .05
_refine_diff_density_max .566
_refine_diff_density_min -.368
_refine_ls_goodness_of_fit_ref 1.575
_refine_ls_hydrogen_treatment constr
_refine_ls_matrix_type full
_refine_ls_number_parameters 269
_refine_ls_number_reflns 3463
_refine_ls_number_restraints 36
_refine_ls_restrained_S_all .9895
_refine_ls_R_factor_gt .088
_refine_ls_shift/su_max .189
_refine_ls_structure_factor_coef Fsqd
_refine_ls_weighting_details 'calc w = 1/[\s^2^(Fo^2^)+(0.1P)^2^] where P = (Fo^2^+2Fc^2^)/3'
_refine_ls_weighting_scheme calc
_refine_ls_wR_factor_ref .267
_reflns_number_gt 1983
_reflns_number_total 3463
_reflns_threshold_expression I>2\s(I)
_cod_data_source_file tk6005.cif
_cod_data_source_block s92
_cod_depositor_comments
;
The following automatic conversions were performed:
'_symmetry_cell_setting' value 'Monoclinic' changed to 'monoclinic'
according to '/home/saulius/struct/CIF-dictionaries/cif_core.dic'
dictionary named 'cif_core.dic' version 2.4.1 from 2010-06-29.

Automatic conversion script
Id: cif_fix_enum 1527 2010-12-29 10:47:43Z saulius 

The following automatic conversions were performed:

'_symmetry_cell_setting' value 'Monoclinic' changed to 'monoclinic'
according to /home/saulius/struct/CIF-dictionaries/cif_core.dic
dictionary named 'cif_core.dic' version 2.4.1 from 2010-06-29.

Automatic conversion script
Id: cif_fix_values 1715 2011-07-08 13:25:40Z adriana 
;
_cod_original_cell_volume 3843.0(13)
_cod_original_sg_symbol_H-M 'C 2/c'
_cod_database_code 2200226

loop_
_symmetry_equiv_pos_as_xyz
'x, y, z'
'-x, y, -z+1/2'
'x+1/2, y+1/2, z'
'-x+1/2, y+1/2, -z+1/2'
'-x, -y, -z'
'x, -y, z-1/2'
'-x+1/2, -y+1/2, -z'
'x+1/2, -y+1/2, z-1/2'

loop_
_atom_site_label
_atom_site_fract_x
_atom_site_fract_y
_atom_site_fract_z
_atom_site_U_iso_or_equiv
_atom_site_adp_type
_atom_site_calc_flag
_atom_site_refinement_flags
_atom_site_occupancy
_atom_site_disorder_assembly
_atom_site_disorder_group
_atom_site_type_symbol
N1 -.1041(5) .0915(15) .2239(5) .056(3) Uani d . 1 . . N
H1 -.0821 -.0046 .2328 .067 Uiso calc R 1 . . H
N2 .0200(5) .1262(16) .3564(5) .058(4) Uani d . 1 C . N
H2 .0196 .2207 .3346 .07 Uiso calc R 1 . . H
C1 -.1348(6) .082(2) .1034(7) .071(5) Uani d . 1 . . C
C2 -.1628(8) .217(3) .0479(7) .094(7) Uani d . 1 . . C
H2A -.2059 .2497 .0392 .113 Uiso calc R 1 . . H
C3 -.1274(9) .363(4) .0347(9) .119(9) Uani d . 1 . . C
H3A -.1482 .4771 .0215 .142 Uiso calc R 1 . . H
H3B -.0826 .3695 .0609 .142 Uiso calc R 1 . . H
C4 -.1511(10) .215(4) -.0096(9) .140(11) Uani d . 1 . . C
H4A -.1863 .2374 -.051 .168 Uiso calc R 1 . . H
H4B -.121 .13 -.0117 .168 Uiso calc R 1 . . H
C5 -.1773(9) -.069(3) .0794(11) .106(7) Uani d . 1 . . C
H5 -.1837 -.1074 .0355 .127 Uiso calc R 1 . . H
C6 -.2334(9) -.095(3) .0945(11) .116(8) Uani d . 1 . . C
H6A -.24 -.0127 .1241 .139 Uiso calc R 1 . . H
H6B -.2712 -.1435 .0605 .139 Uiso calc R 1 . . H
C7 -.1791(10) -.204(3) .1193(11) .114(8) Uani d . 1 . . C
H7A -.1521 -.1941 .1654 .137 Uiso calc R 1 . . H
H7B -.183 -.3241 .1022 .137 Uiso calc R 1 . . H
C8 -.1336(6) .162(2) .1630(6) .057(4) Uani d . 1 . . C
C9 -.1622(7) .308(2) .1705(7) .074(5) Uani d . 1 . . C
H9 -.1862 .3847 .1373 .089 Uiso calc R 1 . . H
C10 -.1505(7) .325(2) .2346(7) .071(5) Uani d . 1 . . C
H10 -.1657 .416 .2522 .085 Uiso calc R 1 . . H
C11 -.1139(6) .1923(19) .2682(6) .054(4) Uani d . 1 . . C
C12 -.0917(7) .148(2) .3378(6) .060(4) Uani d . 1 C . C
C13 -.1372(7) .032(2) .3503(7) .073(5) Uani d . 1 . . C
H13 -.1246 .0041 .3966 .088 Uiso calc R 1 . . H
C14 -.2048(8) .050(3) .3138(10) .107(7) Uani d . 1 . . C
H14A -.2309 .0401 .3378 .129 Uiso calc R 1 . . H
H14B -.2198 .1331 .2777 .129 Uiso calc R 1 . . H
C15 -.1729(8) -.108(3) .3070(10) .099(7) Uani d . 1 . . C
H15A -.1793 -.2171 .3266 .119 Uiso calc R 1 . . H
H15B -.1682 -.1243 .2665 .119 Uiso calc R 1 . . H
C16 -.0855(13) .321(3) .3753(8) .113(9) Uani d . 1 . . C
H16 -.1287 .3613 .3628 .135 Uiso calc R 1 A 1 H
C17 -.0571(11) .339(3) .4431(8) .123(9) Uani d . 1 C . C
H17A -.0216 .264 .4678 .148 Uiso calc R 1 B 1 H
H17B -.0827 .3761 .4656 .148 Uiso calc R 1 B 1 H
C18 -.0528(16) .463(5) .3901(15) .077(11) Uani d P .5 C 1 C
H18A -.0747 .5755 .3822 .093 Uiso calc PR .5 C 1 H
H18B -.0139 .4639 .3844 .093 Uiso calc PR .5 C 1 H
C18' -.116(2) .407(8) .400(2) .148(18) Uani d P .5 C 2 C
C19 -.0307(6) .059(2) .3623(7) .064(5) Uani d . 1 . . C
C20 -.0104(8) -.086(3) .3990(10) .113(7) Uani d . 1 C . C
H20 -.0349 -.1612 .4116 .136 Uiso calc R 1 . . H
C21 .0520(9) -.105(3) .4151(10) .120(7) Uani d . 1 . . C
H21 .0772 -.1964 .4404 .144 Uiso calc R 1 C . H
C22 .0710(7) .028(2) .3887(7) .076(5) Uani d . 1 . . C
O01 0 .386(3) .25 .066(4) Uani d SPU .5 . 1 O
H01 .0363 .3492 .2647 .099 Uiso calc PR .25 . 1 H
C01 0 .539(14) .25 .225(5) Uani d SPU .5 . 1 C
H01A -.0252 .5543 .2037 .271 Uiso calc PR .25 . 1 H
H01B .0426 .5544 .2541 .271 Uiso calc PR .25 . 1 H
C02 -.007(7) -.318(14) .266(7) .177(5) Uani d PU .25 . 1 C
H02A -.0331 -.3229 .2894 .265 Uiso calc PR .25 . 1 H
H02B -.0258 -.244 .2284 .265 Uiso calc PR .25 . 1 H
H02C .0334 -.2698 .2942 .265 Uiso calc PR .25 . 1 H
O02 0 -.174(6) .25 .129(5) Uani d SPU .5 . 2 O
H02 -.0027 -.1732 .2123 .194 Uiso calc PR .25 . 2 H
C01' 0 .535(17) .25 .220(5) Uani d SPU .5 . 2 C
H01C .0088 .4536 .2221 .329 Uiso calc PR .25 . 2 H
H01D -.0417 .5155 .2466 .329 Uiso calc PR .25 . 2 H
H01E .0294 .5173 .2944 .329 Uiso calc PR .25 . 2 H
C02' -.004(11) -.320(18) .266(9) .192(5) Uani d PU .25 . 2 C
H02D .0246 -.3201 .3114 .23 Uiso calc PR .25 . 2 H
H02E -.0456 -.3201 .266 .23 Uiso calc PR .25 . 2 H

loop_
_atom_site_aniso_label
_atom_site_aniso_U_11
_atom_site_aniso_U_22
_atom_site_aniso_U_33
_atom_site_aniso_U_12
_atom_site_aniso_U_13
_atom_site_aniso_U_23
N1 .041(6) .062(7) .058(6) .003(5) .014(5) -.001(5)
N2 .041(6) .080(8) .048(6) -.006(6) .014(5) .018(5)
C1 .035(8) .109(11) .063(8) -.006(8) .015(6) -.028(8)
C2 .046(9) .184(18) .040(8) .018(11) .005(7) -.010(10)
C3 .071(12) .22(2) .065(10) .010(14) .026(9) .042(13)
C4 .084(13) .28(3) .050(10) .038(18) .019(9) -.016(15)
C5 .076(12) .128(16) .112(14) -.017(12) .036(10) -.024(12)
C6 .047(11) .159(19) .133(17) -.017(12) .028(11) -.028(14)
C7 .105(15) .117(15) .114(15) -.003(13) .039(12) -.017(13)
C8 .034(7) .091(10) .043(7) .006(7) .011(5) -.001(7)
C9 .066(9) .104(11) .051(8) .034(9) .024(7) .018(8)
C10 .072(9) .094(10) .052(7) .037(8) .031(6) .008(7)
C11 .042(7) .073(9) .049(7) .000(7) .021(6) .000(7)
C12 .048(8) .083(10) .048(7) -.007(7) .020(6) .006(7)
C13 .044(8) .119(13) .059(8) -.011(8) .024(6) .011(9)
C14 .049(9) .18(2) .100(12) -.002(12) .039(8) .027(13)
C15 .083(11) .127(15) .097(11) -.041(11) .048(9) -.001(11)
C16 .16(2) .111(15) .053(10) .001(14) .025(11) -.007(10)
C17 .116(15) .20(2) .057(10) -.001(16) .043(10) -.029(12)
C18 .07(2) .08(2) .08(2) -.004(17) .022(16) -.019(17)
C18' .12(3) .24(5) .13(2) -.02(3) .09(2) -.09(3)
C19 .040(8) .090(10) .059(8) -.008(7) .017(6) .027(7)
C20 .056(10) .145(14) .136(13) .005(11) .038(9) .089(11)
C21 .056(10) .158(14) .140(13) .015(11) .035(9) .107(11)
C22 .042(8) .113(12) .065(8) .006(9) .015(7) .037(9)
O01 .081(6) .053(6) .065(6) 0 .031(4) 0
C01 .327(6) .123(7) .300(7) 0 .204(4) 0
C02 .294(6) .093(7) .193(7) -.003(5) .149(4) .000(5)
O02 .122(6) .104(6) .147(7) 0 .041(4) 0
C01' .319(6) .136(7) .296(7) 0 .219(4) 0
C02' .319(6) .106(7) .190(7) -.002(5) .146(4) .000(5)

loop_
_atom_type_symbol
_atom_type_description
_atom_type_scat_dispersion_real
_atom_type_scat_dispersion_imag
_atom_type_scat_source
C C .0033 .0016 'International Tables Vol C Tables 4.2.6.8 and 6.1.1.4'
H H 0 0 'International Tables Vol C Tables 4.2.6.8 and 6.1.1.4'
N N .0061 .0033 'International Tables Vol C Tables 4.2.6.8 and 6.1.1.4'
O O .0106 .006 'International Tables Vol C Tables 4.2.6.8 and 6.1.1.4'

loop_
_geom_angle_atom_site_label_1
_geom_angle_atom_site_label_2
_geom_angle_atom_site_label_3
_geom_angle_site_symmetry_1
_geom_angle_site_symmetry_3
_geom_angle
C11 N1 C8 . . 110.7(11)
C22 N2 C19 . . 111.4(13)
C5 C1 C8 . . 114.4(16)
C5 C1 C22 . 2 109.4(15)
C8 C1 C22 . 2 111.4(11)
C5 C1 C2 . . 102.5(14)
C8 C1 C2 . . 108.3(14)
C22 C1 C2 2 . 110.5(15)
C4 C2 C3 . . 59.6(16)
C4 C2 C1 . . 123.8(19)
C3 C2 C1 . . 124.8(14)
C4 C3 C2 . . 58.4(15)
C2 C4 C3 . . 62.0(15)
C7 C5 C1 . . 122.5(18)
C7 C5 C6 . . 59.2(16)
C1 C5 C6 . . 123.3(19)
C7 C6 C5 . . 55.9(15)
C5 C7 C6 . . 64.9(16)
C9 C8 N1 . . 105.5(12)
C9 C8 C1 . . 129.6(13)
N1 C8 C1 . . 124.8(13)
C8 C9 C10 . . 108.9(13)
C11 C10 C9 . . 109.3(14)
C10 C11 N1 . . 105.6(12)
C10 C11 C12 . . 129.6(14)
N1 C11 C12 . . 124.5(13)
C19 C12 C11 . . 111.5(13)
C19 C12 C13 . . 108.8(13)
C11 C12 C13 . . 111.4(11)
C19 C12 C16 . . 109.1(14)
C11 C12 C16 . . 107.8(13)
C13 C12 C16 . . 108.1(16)
C15 C13 C14 . . 59.8(13)
C15 C13 C12 . . 124.2(15)
C14 C13 C12 . . 122.1(15)
C15 C14 C13 . . 59.6(12)
C13 C15 C14 . . 60.6(13)
C18' C16 C18 . . 81(3)
C18' C16 C17 . . 64(2)
C18 C16 C17 . . 71(2)
C18' C16 C12 . . 138(3)
C18 C16 C12 . . 140(3)
C17 C16 C12 . . 125.5(19)
C16 C17 C18' . . 53(2)
C16 C17 C18 . . 51.0(16)
C18' C17 C18 . . 67(3)
C16 C18 C17 . . 58.3(19)
C16 C18' C17 . . 63(3)
C20 C19 N2 . . 105.3(14)
C20 C19 C12 . . 130.7(15)
N2 C19 C12 . . 123.7(13)
C19 C20 C21 . . 108.9(16)
C22 C21 C20 . . 108.6(16)
C21 C22 N2 . . 105.7(15)
C21 C22 C1 . 2 131.0(15)
N2 C22 C1 . 2 122.8(14)
O01 C01 C02 . 1_565 157(9)
C01' C02' O02 1_545 . 139(10)

loop_
_geom_bond_atom_site_label_1
_geom_bond_atom_site_label_2
_geom_bond_site_symmetry_2
_geom_bond_distance
_geom_bond_publ_flag
N1 C11 . 1.374(19) ?
N1 C8 . 1.391(17) ?
N2 C22 . 1.365(19) ?
N2 C19 . 1.374(19) ?
C1 C5 . 1.49(3) ?
C1 C8 . 1.49(2) ?
C1 C22 2 1.52(2) ?
C1 C2 . 1.56(2) ?
C2 C4 . 1.46(3) ?
C2 C3 . 1.51(3) ?
C3 C4 . 1.48(3) ?
C5 C7 . 1.40(3) ?
C5 C6 . 1.53(3) ?
C6 C7 . 1.45(3) ?
C8 C9 . 1.36(2) ?
C9 C10 . 1.39(2) ?
C10 C11 . 1.36(2) ?
C11 C12 . 1.501(19) ?
C12 C19 . 1.49(2) ?
C12 C13 . 1.52(2) ?
C12 C16 . 1.56(3) ?
C13 C15 . 1.47(2) ?
C13 C14 . 1.49(2) ?
C14 C15 . 1.48(3) ?
C16 C18' . 1.28(5) ?
C16 C18 . 1.30(4) ?
C16 C17 . 1.42(3) ?
C17 C18' . 1.44(5) ?
C17 C18 . 1.58(4) ?
C19 C20 . 1.36(2) ?
C20 C21 . 1.39(3) ?
C21 C22 . 1.36(3) ?
C22 C1 2 1.52(2) ?
O01 C01 . 1.18(11) ?
C01 C02 1_565 1.19(15) ?
C02 C01 1_545 1.19(15) ?
O02 C02' . 1.20(15) ?
C01' C02' 2_565 1.19(18) ?
C02' C01' 1_545 1.19(18) ?

loop_
_geom_hbond_atom_site_label_D
_geom_hbond_atom_site_label_H
_geom_hbond_atom_site_label_A
_geom_hbond_site_symmetry_A
_geom_hbond_distance_DH
_geom_hbond_distance_HA
_geom_hbond_distance_DA
_geom_hbond_angle_DHA
N1 H1 O02 . .88 2.25 3.08(3) 157
N2 H2 O01 . .88 2.2 3.03(2) 158
O01 H01 N1 2 .84 2.5 3.23(2) 145
